data_1505423
loop_
_publ_author_name
'Kogan, Katerina'
'Biali, Silvio E.'

_publ_section_title
;
 Intramolecular SNAr reactions in a large-ring ketocalix[6]arene.
;
_journal_issue 12
_journal_name_full 'Organic letters'
_journal_page_first 2393
_journal_page_last 2396
_journal_paper_doi 10.1021/ol070870m
_journal_volume 9
_journal_year 2007
_chemical_formula_moiety '2(C70 H78 O11), 3(C2 H3 N)'
_chemical_formula_sum 'C73 H82.5 N1.5 O11'
_chemical_formula_weight 1156.90
_chemical_name_systematic
; 
 ? 
;
_space_group_IT_number 2
_symmetry_cell_setting triclinic
_symmetry_space_group_name_Hall '-P 1'
_symmetry_space_group_name_H-M 'P -1'
_atom_sites_solution_hydrogens geom
_atom_sites_solution_primary direct
_atom_sites_solution_secondary difmap
_audit_creation_method SHELXL-97
_cell_angle_alpha 96.674(5)
_cell_angle_beta 94.722(5)
_cell_angle_gamma 97.918(5)
_cell_formula_units_Z 4
_cell_length_a 14.665(4)
_cell_length_b 18.699(5)
_cell_length_c 25.185(7)
_cell_measurement_reflns_used 7840
_cell_measurement_temperature 173(2)
_cell_measurement_theta_max 24.92
_cell_measurement_theta_min 2.33
_cell_volume 6760(3)
_computing_cell_refinement 'Bruker SMART'
_computing_data_collection 'Bruker SMART'
_computing_data_reduction 'Bruker SAINT'
_computing_molecular_graphics 'Bruker SHELXTL'
_computing_publication_material 'Bruker SHELXTL'
_computing_structure_refinement 'SHELXL-97 (Sheldrick, 1997)'
_computing_structure_solution 'SHELXS-97 (Sheldrick, 1990)'
_diffrn_ambient_temperature 173(2)
_diffrn_measured_fraction_theta_full 0.989
_diffrn_measured_fraction_theta_max 0.989
_diffrn_measurement_device_type 'CCD area detector'
_diffrn_measurement_method 'phi and omega scans'
_diffrn_radiation_monochromator graphite
_diffrn_radiation_source 'fine-focus sealed tube'
_diffrn_radiation_type MoK\a
_diffrn_radiation_wavelength 0.71073
_diffrn_reflns_av_R_equivalents 0.0381
_diffrn_reflns_av_sigmaI/netI 0.0536
_diffrn_reflns_limit_h_max 18
_diffrn_reflns_limit_h_min -18
_diffrn_reflns_limit_k_max 23
_diffrn_reflns_limit_k_min -23
_diffrn_reflns_limit_l_max 31
_diffrn_reflns_limit_l_min -32
_diffrn_reflns_number 74650
_diffrn_reflns_theta_full 27.00
_diffrn_reflns_theta_max 27.00
_diffrn_reflns_theta_min 1.64
_exptl_absorpt_coefficient_mu 0.076
_exptl_absorpt_correction_T_max 0.9806
_exptl_absorpt_correction_T_min 0.9632
_exptl_absorpt_correction_type none
_exptl_crystal_colour colorless
_exptl_crystal_density_diffrn 1.137
_exptl_crystal_density_method 'not measured'
_exptl_crystal_description shapeless
_exptl_crystal_F_000 2476
_exptl_crystal_size_max 0.50
_exptl_crystal_size_mid 0.49
_exptl_crystal_size_min 0.26
_refine_diff_density_max 1.137
_refine_diff_density_min -0.834
_refine_diff_density_rms 0.072
_refine_ls_extinction_coef 0.0004(3)
_refine_ls_extinction_expression Fc^*^=kFc[1+0.001xFc^2^\l^3^/sin(2\q)]^-1/4^
_refine_ls_extinction_method SHELXL
_refine_ls_goodness_of_fit_ref 1.081
_refine_ls_hydrogen_treatment mixed
_refine_ls_matrix_type fullcycle
_refine_ls_number_parameters 1657
_refine_ls_number_reflns 29183
_refine_ls_number_restraints 0
_refine_ls_restrained_S_all 1.081
_refine_ls_R_factor_all 0.1159
_refine_ls_R_factor_gt 0.0784
_refine_ls_shift/su_max 2.023
_refine_ls_shift/su_mean 0.160
_refine_ls_structure_factor_coef Fsqd
_refine_ls_weighting_details 'calc w=1/[\s^2^(Fo^2^)+(0.1630P)^2^+0.1442P] where P=(Fo^2^+2Fc^2^)/3'
_refine_ls_weighting_scheme calc
_refine_ls_wR_factor_gt 0.2428
_refine_ls_wR_factor_ref 0.2643
_reflns_number_gt 18559
_reflns_number_total 29183
_reflns_threshold_expression >2sigma(I)
_cod_data_source_file ol070870msi20070415_034636.cif
_cod_data_source_block katya11m
_cod_depositor_comments
;
The following automatic conversions were performed:

'_symmetry_cell_setting' value 'Triclinic' changed to 'triclinic'
according to /home/saulius/struct/CIF-dictionaries/cif_core.dic
dictionary named 'cif_core.dic' version 2.4.1 from 2010-06-29.

Automatic conversion script
Id: cif_fix_values 1715 2011-07-08 13:25:40Z adriana 
;
_cod_original_sg_symbol_H-M P-1
_cod_database_code 1505423

loop_
_symmetry_equiv_pos_as_xyz
'x, y, z'
'-x, -y, -z'

loop_
_atom_site_label
_atom_site_type_symbol
_atom_site_fract_x
_atom_site_fract_y
_atom_site_fract_z
_atom_site_U_iso_or_equiv
_atom_site_adp_type
_atom_site_occupancy
_atom_site_symmetry_multiplicity
_atom_site_calc_flag
_atom_site_refinement_flags
C1 C 0.73828(19) 0.51570(13) 0.90341(10) 0.0333(6) Uani 1 1 d .
C2 C 0.73458(19) 0.49520(13) 0.84797(10) 0.0330(6) Uani 1 1 d .
C3 C 0.80293(19) 0.45851(14) 0.82853(10) 0.0344(6) Uani 1 1 d .
H3 H 0.7992 0.4429 0.7910 0.041 Uiso 1 1 calc R
C4 C 0.87764(18) 0.44330(14) 0.86172(10) 0.0342(6) Uani 1 1 d .
C5 C 0.88219(19) 0.46757(14) 0.91579(10) 0.0369(6) Uani 1 1 d .
H5 H 0.9336 0.4602 0.9390 0.044 Uiso 1 1 calc R
C6 C 0.81238(19) 0.50295(14) 0.93745(10) 0.0356(6) Uani 1 1 d .
C7 C 0.8150(2) 0.52414(15) 0.99582(10) 0.0409(7) Uani 1 1 d .
C8 C 0.66216(19) 0.56294(13) 0.97571(9) 0.0337(6) Uani 1 1 d .
C9 C 0.7341(2) 0.55479(15) 1.01311(10) 0.0374(6) Uani 1 1 d .
C10 C 0.7298(2) 0.57826(15) 1.06770(10) 0.0392(6) Uani 1 1 d .
H10 H 0.7794 0.5729 1.0930 0.047 Uiso 1 1 calc R
C11 C 0.6553(2) 0.60915(14) 1.08590(10) 0.0362(6) Uani 1 1 d .
C12 C 0.58338(19) 0.61439(13) 1.04680(10) 0.0342(6) Uani 1 1 d .
H12 H 0.5309 0.6341 1.0582 0.041 Uiso 1 1 calc R
C13 C 0.58479(18) 0.59240(13) 0.99257(10) 0.0321(6) Uani 1 1 d .
C14 C 0.50544(19) 0.60264(14) 0.95417(10) 0.0332(6) Uani 1 1 d .
C15 C 0.50567(17) 0.73627(13) 0.99180(10) 0.0303(5) Uani 1 1 d .
C16 C 0.45871(17) 0.66866(13) 0.96694(9) 0.0302(5) Uani 1 1 d .
C17 C 0.36275(19) 0.66050(14) 0.95570(10) 0.0352(6) Uani 1 1 d .
H17 H 0.3314 0.6156 0.9371 0.042 Uiso 1 1 calc R
C18 C 0.31119(17) 0.71495(14) 0.97038(10) 0.0341(6) Uani 1 1 d .
C19 C 0.35946(17) 0.77840(14) 1.00092(10) 0.0332(6) Uani 1 1 d .
H19 H 0.3257 0.8147 1.0154 0.040 Uiso 1 1 calc R
C20 C 0.45535(17) 0.78971(13) 1.01063(9) 0.0296(5) Uani 1 1 d .
C21 C 0.50015(17) 0.85697(14) 1.04631(10) 0.0321(6) Uani 1 1 d .
C22 C 0.61046(17) 0.92037(13) 0.98689(9) 0.0291(5) Uani 1 1 d .
C23 C 0.58985(17) 0.89982(13) 1.03678(10) 0.0296(5) Uani 1 1 d .
C24 C 0.65161(17) 0.92742(14) 1.08207(10) 0.0325(6) Uani 1 1 d .
H24 H 0.6370 0.9142 1.1160 0.039 Uiso 1 1 calc R
C25 C 0.73352(17) 0.97344(14) 1.07949(10) 0.0315(6) Uani 1 1 d .
C26 C 0.74892(17) 0.99593(14) 1.02990(10) 0.0321(6) Uani 1 1 d .
H26 H 0.8026 1.0296 1.0273 0.039 Uiso 1 1 calc R
C27 C 0.68807(17) 0.97071(13) 0.98364(9) 0.0303(5) Uani 1 1 d .
C28 C 0.70840(18) 1.00415(14) 0.93377(10) 0.0349(6) Uani 1 1 d .
C29 C 0.71695(17) 0.89454(13) 0.86768(9) 0.0297(5) Uani 1 1 d .
C30 C 0.68571(17) 0.96125(13) 0.88002(10) 0.0306(5) Uani 1 1 d .
C31 C 0.63002(18) 0.98743(15) 0.84104(10) 0.0358(6) Uani 1 1 d .
H31 H 0.6114 1.0339 0.8488 0.043 Uiso 1 1 calc R
C32 C 0.60154(18) 0.94699(14) 0.79133(10) 0.0355(6) Uani 1 1 d .
C33 C 0.63271(18) 0.88005(15) 0.78053(10) 0.0347(6) Uani 1 1 d .
H33 H 0.6135 0.8515 0.7467 0.042 Uiso 1 1 calc R
C34 C 0.69084(17) 0.85388(14) 0.81763(10) 0.0311(5) Uani 1 1 d .
C35 C 0.72854(18) 0.78355(14) 0.80666(9) 0.0326(6) Uani 1 1 d .
C36 C 0.69721(18) 0.64621(14) 0.81311(10) 0.0324(6) Uani 1 1 d .
C37 C 0.66650(17) 0.71394(14) 0.80961(9) 0.0312(5) Uani 1 1 d .
C38 C 0.57098(18) 0.71531(14) 0.80342(10) 0.0336(6) Uani 1 1 d .
H38 H 0.5500 0.7612 0.8035 0.040 Uiso 1 1 calc R
C39 C 0.50542(18) 0.65318(15) 0.79716(10) 0.0357(6) Uani 1 1 d .
C40 C 0.53871(19) 0.58771(15) 0.79819(10) 0.0376(6) Uani 1 1 d .
H40 H 0.4962 0.5437 0.7923 0.045 Uiso 1 1 calc R
C41 C 0.63286(18) 0.58442(14) 0.80758(9) 0.0324(6) Uani 1 1 d .
C42 C 0.65895(18) 0.50923(14) 0.80876(10) 0.0340(6) Uani 1 1 d .
C43 C 0.95464(19) 0.40550(15) 0.83777(10) 0.0377(6) Uani 1 1 d .
C44 C 1.0343(2) 0.46434(19) 0.83075(13) 0.0546(8) Uani 1 1 d .
H44A H 1.0826 0.4417 0.8135 0.082 Uiso 1 1 calc R
H44B H 1.0600 0.4903 0.8660 0.082 Uiso 1 1 calc R
H44C H 1.0115 0.4987 0.8082 0.082 Uiso 1 1 calc R
C45 C 0.9203(2) 0.36070(18) 0.78352(12) 0.0521(8) Uani 1 1 d .
H45A H 0.8996 0.3927 0.7583 0.078 Uiso 1 1 calc R
H45B H 0.8686 0.3234 0.7879 0.078 Uiso 1 1 calc R
H45C H 0.9707 0.3372 0.7695 0.078 Uiso 1 1 calc R
C46 C 0.9884(2) 0.35413(18) 0.87615(12) 0.0541(9) Uani 1 1 d .
H46A H 0.9356 0.3200 0.8838 0.081 Uiso 1 1 calc R
H46B H 1.0177 0.3828 0.9098 0.081 Uiso 1 1 calc R
H46C H 1.0333 0.3269 0.8594 0.081 Uiso 1 1 calc R
C47 C 0.6504(2) 0.63997(16) 1.14453(10) 0.0437(7) Uani 1 1 d .
C48 C 0.7331(3) 0.6289(3) 1.18074(12) 0.0753(12) Uani 1 1 d .
H48A H 0.7375 0.5768 1.1784 0.113 Uiso 1 1 calc R
H48B H 0.7261 0.6478 1.2179 0.113 Uiso 1 1 calc R
H48C H 0.7894 0.6549 1.1695 0.113 Uiso 1 1 calc R
C49 C 0.5627(3) 0.60138(19) 1.16454(12) 0.0587(9) Uani 1 1 d .
H49A H 0.5648 0.5489 1.1617 0.088 Uiso 1 1 calc R
H49B H 0.5080 0.6101 1.1426 0.088 Uiso 1 1 calc R
H49C H 0.5593 0.6205 1.2021 0.088 Uiso 1 1 calc R
C50 C 0.6448(3) 0.72172(18) 1.14684(14) 0.0707(11) Uani 1 1 d .
H50A H 0.6378 0.7418 1.1837 0.106 Uiso 1 1 calc R
H50B H 0.5915 0.7288 1.1229 0.106 Uiso 1 1 calc R
H50C H 0.7016 0.7467 1.1353 0.106 Uiso 1 1 calc R
C51 C 0.6491(3) 0.74461(19) 0.95385(18) 0.0735(12) Uani 1 1 d .
H51A H 0.6425 0.6933 0.9385 0.110 Uiso 1 1 calc R
H51B H 0.7148 0.7635 0.9637 0.110 Uiso 1 1 calc R
H51C H 0.6236 0.7728 0.9273 0.110 Uiso 1 1 calc R
C52 C 0.20562(19) 0.70697(16) 0.95762(12) 0.0442(7) Uani 1 1 d .
C53 C 0.1694(2) 0.64267(19) 0.91415(15) 0.0627(10) Uani 1 1 d .
H53A H 0.2008 0.6489 0.8817 0.094 Uiso 1 1 calc R
H53B H 0.1026 0.6408 0.9056 0.094 Uiso 1 1 calc R
H53C H 0.1816 0.5972 0.9273 0.094 Uiso 1 1 calc R
C54 C 0.1608(2) 0.6943(2) 1.00869(16) 0.0716(11) Uani 1 1 d .
H54A H 0.1845 0.6539 1.0240 0.107 Uiso 1 1 calc R
H54B H 0.0935 0.6824 1.0003 0.107 Uiso 1 1 calc R
H54C H 0.1753 0.7385 1.0347 0.107 Uiso 1 1 calc R
C55 C 0.1805(2) 0.77639(19) 0.93713(17) 0.0683(11) Uani 1 1 d .
H55A H 0.2000 0.8179 0.9651 0.102 Uiso 1 1 calc R
H55B H 0.1134 0.7710 0.9281 0.102 Uiso 1 1 calc R
H55C H 0.2120 0.7847 0.9051 0.102 Uiso 1 1 calc R
C56 C 0.47534(19) 0.92558(16) 0.92912(11) 0.0431(7) Uani 1 1 d .
H56A H 0.4377 0.9273 0.9595 0.065 Uiso 1 1 calc R
H56B H 0.4378 0.8991 0.8970 0.065 Uiso 1 1 calc R
H56C H 0.4976 0.9753 0.9225 0.065 Uiso 1 1 calc R
C57 C 0.8010(2) 0.99904(17) 1.12997(11) 0.0435(7) Uani 1 1 d .
C58 C 0.8252(3) 0.9307(2) 1.15430(17) 0.0874(15) Uani 1 1 d .
H58A H 0.8498 0.8988 1.1271 0.131 Uiso 1 1 calc R
H58B H 0.7693 0.9045 1.1659 0.131 Uiso 1 1 calc R
H58C H 0.8718 0.9457 1.1852 0.131 Uiso 1 1 calc R
C59 C 0.7539(3) 1.0452(2) 1.16985(14) 0.0770(13) Uani 1 1 d .
H59A H 0.7968 1.0626 1.2021 0.115 Uiso 1 1 calc R
H59B H 0.6987 1.0157 1.1796 0.115 Uiso 1 1 calc R
H59C H 0.7359 1.0869 1.1535 0.115 Uiso 1 1 calc R
C60 C 0.8900(2) 1.04311(19) 1.11813(13) 0.0536(8) Uani 1 1 d .
H60A H 0.9188 1.0145 1.0909 0.080 Uiso 1 1 calc R
H60B H 0.9324 1.0554 1.1511 0.080 Uiso 1 1 calc R
H60C H 0.8762 1.0880 1.1047 0.080 Uiso 1 1 calc R
C61 C 0.8686(2) 0.89733(19) 0.90821(14) 0.0562(9) Uani 1 1 d .
H61A H 0.8924 0.8843 0.8737 0.084 Uiso 1 1 calc R
H61B H 0.9032 0.8775 0.9366 0.084 Uiso 1 1 calc R
H61C H 0.8758 0.9505 0.9164 0.084 Uiso 1 1 calc R
C62 C 0.5327(2) 0.97103(17) 0.74985(12) 0.0485(8) Uani 1 1 d .
C63 C 0.5079(3) 1.0450(2) 0.76850(16) 0.0865(14) Uani 1 1 d .
H63A H 0.5637 1.0814 0.7730 0.130 Uiso 1 1 calc R
H63B H 0.4814 1.0438 0.8029 0.130 Uiso 1 1 calc R
H63C H 0.4626 1.0577 0.7417 0.130 Uiso 1 1 calc R
C64 C 0.4416(3) 0.9151(2) 0.74324(17) 0.0743(11) Uani 1 1 d .
H64A H 0.4140 0.9165 0.7774 0.111 Uiso 1 1 calc R
H64B H 0.4558 0.8661 0.7327 0.111 Uiso 1 1 calc R
H64C H 0.3980 0.9277 0.7155 0.111 Uiso 1 1 calc R
C65 C 0.5696(3) 0.9686(3) 0.69530(14) 0.0749(12) Uani 1 1 d .
H65A H 0.5254 0.9847 0.6697 0.112 Uiso 1 1 calc R
H65B H 0.5784 0.9186 0.6828 0.112 Uiso 1 1 calc R
H65C H 0.6290 1.0007 0.6982 0.112 Uiso 1 1 calc R
C66 C 0.8449(2) 0.6767(2) 0.86525(14) 0.0612(9) Uani 1 1 d .
H66A H 0.8918 0.7128 0.8538 0.092 Uiso 1 1 calc R
H66B H 0.8755 0.6425 0.8845 0.092 Uiso 1 1 calc R
H66C H 0.8062 0.7015 0.8891 0.092 Uiso 1 1 calc R
C67 C 0.40252(19) 0.65826(17) 0.78558(11) 0.0435(7) Uani 1 1 d .
C68 C 0.3772(2) 0.72628(19) 0.81899(15) 0.0581(9) Uani 1 1 d .
H68A H 0.3101 0.7257 0.8143 0.087 Uiso 1 1 calc R
H68B H 0.4084 0.7703 0.8068 0.087 Uiso 1 1 calc R
H68C H 0.3971 0.7259 0.8571 0.087 Uiso 1 1 calc R
C69 C 0.3848(2) 0.6634(2) 0.72469(13) 0.0636(10) Uani 1 1 d .
H69A H 0.4030 0.6209 0.7040 0.095 Uiso 1 1 calc R
H69B H 0.4214 0.7078 0.7162 0.095 Uiso 1 1 calc R
H69C H 0.3189 0.6649 0.7154 0.095 Uiso 1 1 calc R
C70 C 0.3418(2) 0.59162(18) 0.79881(13) 0.0514(8) Uani 1 1 d .
H70A H 0.3502 0.5489 0.7743 0.077 Uiso 1 1 calc R
H70B H 0.2768 0.5990 0.7948 0.077 Uiso 1 1 calc R
H70C H 0.3590 0.5838 0.8359 0.077 Uiso 1 1 calc R
O1 O 0.66501(13) 0.54628(10) 0.92159(6) 0.0357(4) Uani 1 1 d .
O2 O 0.88021(16) 0.51702(13) 1.02726(8) 0.0586(6) Uani 1 1 d .
O3 O 0.47578(14) 0.55751(11) 0.91571(8) 0.0469(5) Uani 1 1 d .
O4 O 0.59980(12) 0.75090(10) 1.00106(8) 0.0414(5) Uani 1 1 d .
O5 O 0.46235(14) 0.87774(11) 1.08533(8) 0.0488(5) Uani 1 1 d .
O6 O 0.55226(12) 0.88936(9) 0.94126(6) 0.0328(4) Uani 1 1 d .
O7 O 0.74214(15) 1.06847(11) 0.93824(8) 0.0501(5) Uani 1 1 d .
O8 O 0.77242(12) 0.86767(10) 0.90517(7) 0.0349(4) Uani 1 1 d .
O9 O 0.80776(13) 0.78522(11) 0.79466(8) 0.0434(5) Uani 1 1 d .
O10 O 0.78803(13) 0.63760(11) 0.81878(8) 0.0448(5) Uani 1 1 d .
O11 O 0.61910(14) 0.45891(10) 0.77626(7) 0.0441(5) Uani 1 1 d .
C71 C 0.72813(18) 0.49251(13) 0.57624(10) 0.0330(6) Uani 1 1 d .
C72 C 0.71489(18) 0.49293(13) 0.63048(10) 0.0321(6) Uani 1 1 d .
C73 C 0.63435(19) 0.45508(14) 0.64429(11) 0.0368(6) Uani 1 1 d .
H73 H 0.6270 0.4529 0.6812 0.044 Uiso 1 1 calc R
C74 C 0.5626(2) 0.41959(15) 0.60545(11) 0.0412(7) Uani 1 1 d .
C75 C 0.57706(19) 0.42164(15) 0.55219(11) 0.0404(6) Uani 1 1 d .
H75 H 0.5298 0.3983 0.5252 0.048 Uiso 1 1 calc R
C76 C 0.65933(19) 0.45712(14) 0.53653(10) 0.0361(6) Uani 1 1 d .
C77 C 0.6745(2) 0.45775(15) 0.47970(11) 0.0420(7) Uani 1 1 d .
C78 C 0.82807(19) 0.52893(14) 0.51219(10) 0.0336(6) Uani 1 1 d .
C79 C 0.7638(2) 0.49530(14) 0.46925(10) 0.0375(6) Uani 1 1 d .
C80 C 0.7850(2) 0.50148(15) 0.41670(10) 0.0399(6) Uani 1 1 d .
H80 H 0.7418 0.4778 0.3877 0.048 Uiso 1 1 calc R
C81 C 0.8665(2) 0.54078(14) 0.40546(10) 0.0371(6) Uani 1 1 d .
C82 C 0.92840(19) 0.57249(14) 0.44931(10) 0.0365(6) Uani 1 1 d .
H82 H 0.9857 0.5984 0.4425 0.044 Uiso 1 1 calc R
C83 C 0.91196(18) 0.56872(14) 0.50248(10) 0.0327(6) Uani 1 1 d .
C84 C 0.98019(18) 0.61039(14) 0.54630(10) 0.0342(6) Uani 1 1 d .
C85 C 0.99438(17) 0.72836(14) 0.50396(10) 0.0317(6) Uani 1 1 d .
C86 C 1.03289(17) 0.68084(14) 0.53529(9) 0.0317(6) Uani 1 1 d .
C87 C 1.12631(18) 0.69669(15) 0.55445(10) 0.0351(6) Uani 1 1 d .
H87 H 1.1514 0.6655 0.5771 0.042 Uiso 1 1 calc R
C88 C 1.18425(18) 0.75623(15) 0.54179(10) 0.0368(6) Uani 1 1 d .
C89 C 1.14559(18) 0.79806(16) 0.50578(11) 0.0389(6) Uani 1 1 d .
H89 H 1.1844 0.8361 0.4931 0.047 Uiso 1 1 calc R
C90 C 1.05173(18) 0.78539(15) 0.48808(10) 0.0345(6) Uani 1 1 d .
C91 C 1.0170(2) 0.82911(16) 0.44657(11) 0.0430(7) Uani 1 1 d .
C92 C 0.89689(18) 0.89171(14) 0.49483(10) 0.0361(6) Uani 1 1 d .
C93 C 0.92733(19) 0.85993(14) 0.44824(11) 0.0375(6) Uani 1 1 d .
C94 C 0.87775(19) 0.85974(14) 0.39904(11) 0.0390(6) Uani 1 1 d .
H94 H 0.8990 0.8369 0.3677 0.047 Uiso 1 1 calc R
C95 C 0.7981(2) 0.89170(14) 0.39378(11) 0.0397(7) Uani 1 1 d .
C96 C 0.7733(2) 0.92883(14) 0.44012(11) 0.0394(6) Uani 1 1 d .
H96 H 0.7219 0.9546 0.4375 0.047 Uiso 1 1 calc R
C97 C 0.82149(19) 0.92959(14) 0.49051(11) 0.0391(6) Uani 1 1 d .
C98 C 0.7926(2) 0.97696(15) 0.53626(11) 0.0443(7) Uani 1 1 d .
C99 C 0.75448(18) 0.88475(14) 0.60043(11) 0.0359(6) Uani 1 1 d .
C100 C 0.79187(19) 0.95468(14) 0.59120(11) 0.0379(6) Uani 1 1 d .
C101 C 0.83045(19) 1.00529(14) 0.63493(11) 0.0389(6) Uani 1 1 d .
H101 H 0.8525 1.0536 0.6290 0.047 Uiso 1 1 calc R
C102 C 0.83777(18) 0.98755(14) 0.68695(10) 0.0354(6) Uani 1 1 d .
C103 C 0.80390(18) 0.91670(14) 0.69439(10) 0.0352(6) Uani 1 1 d .
H103 H 0.8100 0.9028 0.7295 0.042 Uiso 1 1 calc R
C104 C 0.76126(18) 0.86538(14) 0.65195(11) 0.0349(6) Uani 1 1 d .
C105 C 0.71979(18) 0.78980(14) 0.66022(11) 0.0355(6) Uani 1 1 d .
C106 C 0.75074(17) 0.65924(14) 0.66264(9) 0.0312(5) Uani 1 1 d .
C107 C 0.78264(18) 0.73442(13) 0.66562(9) 0.0312(5) Uani 1 1 d .
C108 C 0.87586(17) 0.75902(14) 0.68091(10) 0.0334(6) Uani 1 1 d .
H108 H 0.8979 0.8091 0.6802 0.040 Uiso 1 1 calc R
C109 C 0.93849(18) 0.71521(15) 0.69702(10) 0.0350(6) Uani 1 1 d .
C110 C 0.90416(18) 0.64164(14) 0.69575(10) 0.0353(6) Uani 1 1 d .
H110 H 0.9443 0.6099 0.7080 0.042 Uiso 1 1 calc R
C111 C 0.81334(17) 0.61334(13) 0.67716(9) 0.0301(5) Uani 1 1 d .
C112 C 0.78554(18) 0.53239(14) 0.67410(10) 0.0326(6) Uani 1 1 d .
C113 C 0.4736(2) 0.38414(18) 0.62425(13) 0.0535(8) Uani 1 1 d .
C114 C 0.4315(3) 0.4433(3) 0.65836(17) 0.0793(12) Uani 1 1 d .
H11A H 0.3722 0.4219 0.6691 0.119 Uiso 1 1 calc R
H11B H 0.4218 0.4827 0.6371 0.119 Uiso 1 1 calc R
H11C H 0.4740 0.4628 0.6905 0.119 Uiso 1 1 calc R
C115 C 0.4957(3) 0.3270(2) 0.6610(2) 0.0882(14) Uani 1 1 d .
H11D H 0.5220 0.2884 0.6404 0.132 Uiso 1 1 calc R
H11E H 0.4388 0.3060 0.6747 0.132 Uiso 1 1 calc R
H11F H 0.5404 0.3504 0.6912 0.132 Uiso 1 1 calc R
C116 C 0.4020(3) 0.3512(3) 0.57791(16) 0.0819(13) Uani 1 1 d .
H11G H 0.4265 0.3133 0.5555 0.123 Uiso 1 1 calc R
H11H H 0.3875 0.3892 0.5563 0.123 Uiso 1 1 calc R
H11I H 0.3456 0.3297 0.5920 0.123 Uiso 1 1 calc R
C117 C 0.8875(2) 0.55453(16) 0.34862(11) 0.0427(7) Uani 1 1 d .
C118 C 0.8196(3) 0.5058(2) 0.30598(13) 0.0696(11) Uani 1 1 d .
H11J H 0.8351 0.5158 0.2702 0.104 Uiso 1 1 calc R
H11K H 0.7566 0.5155 0.3107 0.104 Uiso 1 1 calc R
H11L H 0.8234 0.4546 0.3096 0.104 Uiso 1 1 calc R
C119 C 0.9847(2) 0.5421(2) 0.33874(13) 0.0638(10) Uani 1 1 d .
H11M H 1.0293 0.5783 0.3623 0.096 Uiso 1 1 calc R
H11N H 0.9943 0.5468 0.3012 0.096 Uiso 1 1 calc R
H11O H 0.9936 0.4931 0.3463 0.096 Uiso 1 1 calc R
C120 C 0.8766(3) 0.63405(19) 0.34322(14) 0.0688(11) Uani 1 1 d .
H12A H 0.9201 0.6666 0.3701 0.103 Uiso 1 1 calc R
H12B H 0.8132 0.6417 0.3490 0.103 Uiso 1 1 calc R
H12C H 0.8897 0.6446 0.3072 0.103 Uiso 1 1 calc R
C121 C 0.8372(2) 0.71733(17) 0.52461(14) 0.0526(8) Uani 1 1 d .
H12D H 0.8385 0.6734 0.5422 0.079 Uiso 1 1 calc R
H12E H 0.7749 0.7171 0.5071 0.079 Uiso 1 1 calc R
H12F H 0.8536 0.7605 0.5515 0.079 Uiso 1 1 calc R
C122 C 1.28636(19) 0.77579(17) 0.56256(12) 0.0461(7) Uani 1 1 d .
C123 C 1.3125(2) 0.7318(2) 0.60780(13) 0.0599(9) Uani 1 1 d .
H12G H 1.2720 0.7386 0.6365 0.090 Uiso 1 1 calc R
H12H H 1.3770 0.7487 0.6223 0.090 Uiso 1 1 calc R
H12I H 1.3053 0.6801 0.5936 0.090 Uiso 1 1 calc R
C124 C 1.3447(2) 0.7588(2) 0.51647(14) 0.0686(11) Uani 1 1 d .
H12J H 1.3279 0.7075 0.5014 0.103 Uiso 1 1 calc R
H12K H 1.4104 0.7682 0.5300 0.103 Uiso 1 1 calc R
H12L H 1.3332 0.7897 0.4885 0.103 Uiso 1 1 calc R
C125 C 1.3066(3) 0.8562(2) 0.58469(18) 0.0812(13) Uani 1 1 d .
H12M H 1.2985 0.8856 0.5553 0.122 Uiso 1 1 calc R
H12N H 1.3704 0.8679 0.6016 0.122 Uiso 1 1 calc R
H12O H 1.2639 0.8670 0.6114 0.122 Uiso 1 1 calc R
C126 C 1.0169(2) 0.94216(18) 0.56355(13) 0.0566(9) Uani 1 1 d .
H12P H 1.0644 0.9408 0.5384 0.085 Uiso 1 1 calc R
H12Q H 1.0430 0.9340 0.5991 0.085 Uiso 1 1 calc R
H12R H 0.9959 0.9898 0.5661 0.085 Uiso 1 1 calc R
C127 C 0.7401(2) 0.88874(16) 0.33980(11) 0.0457(7) Uani 1 1 d .
C128 C 0.7674(3) 0.8337(2) 0.29651(15) 0.0901(15) Uani 1 1 d .
H12S H 0.8312 0.8493 0.2891 0.135 Uiso 1 1 calc R
H12T H 0.7258 0.8307 0.2636 0.135 Uiso 1 1 calc R
H12U H 0.7629 0.7858 0.3091 0.135 Uiso 1 1 calc R
C129 C 0.7550(3) 0.96374(19) 0.32085(13) 0.0622(10) Uani 1 1 d .
H12V H 0.7335 0.9993 0.3468 0.093 Uiso 1 1 calc R
H12W H 0.7201 0.9618 0.2857 0.093 Uiso 1 1 calc R
H12$ H 0.8211 0.9782 0.3179 0.093 Uiso 1 1 calc R
C130 C 0.6381(3) 0.8691(3) 0.34770(15) 0.0802(13) Uani 1 1 d .
H13A H 0.6291 0.8237 0.3638 0.120 Uiso 1 1 calc R
H13B H 0.6010 0.8626 0.3128 0.120 Uiso 1 1 calc R
H13C H 0.6187 0.9083 0.3715 0.120 Uiso 1 1 calc R
C131 C 0.6184(2) 0.8423(2) 0.54255(15) 0.0670(11) Uani 1 1 d .
H13D H 0.5834 0.8437 0.5741 0.101 Uiso 1 1 calc R
H13E H 0.5900 0.8012 0.5159 0.101 Uiso 1 1 calc R
H13F H 0.6179 0.8878 0.5269 0.101 Uiso 1 1 calc R
C132 C 0.8841(2) 1.04460(15) 0.73335(11) 0.0441(7) Uani 1 1 d .
C133 C 0.9839(3) 1.0684(3) 0.72240(16) 0.1022(18) Uani 1 1 d .
H13G H 0.9843 1.0888 0.6883 0.153 Uiso 1 1 calc R
H13H H 1.0170 1.0262 0.7203 0.153 Uiso 1 1 calc R
H13I H 1.0144 1.1054 0.7516 0.153 Uiso 1 1 calc R
C134 C 0.8335(5) 1.1099(3) 0.7363(2) 0.136(3) Uani 1 1 d .
H13J H 0.8257 1.1255 0.7006 0.203 Uiso 1 1 calc R
H13K H 0.8693 1.1497 0.7614 0.203 Uiso 1 1 calc R
H13L H 0.7726 1.0967 0.7488 0.203 Uiso 1 1 calc R
C135 C 0.8865(3) 1.0147(2) 0.78739(14) 0.0830(13) Uani 1 1 d .
H13M H 0.9193 1.0522 0.8155 0.124 Uiso 1 1 calc R
H13N H 0.9187 0.9720 0.7852 0.124 Uiso 1 1 calc R
H13O H 0.8231 1.0007 0.7961 0.124 Uiso 1 1 calc R
C136 C 0.6106(3) 0.6392(2) 0.60314(16) 0.0706(11) Uani 1 1 d .
H13P H 0.5584 0.6639 0.6127 0.106 Uiso 1 1 calc R
H13Q H 0.5873 0.5919 0.5819 0.106 Uiso 1 1 calc R
H13R H 0.6499 0.6691 0.5820 0.106 Uiso 1 1 calc R
C137 C 1.0382(2) 0.74748(17) 0.71886(12) 0.0463(7) Uani 1 1 d .
C138 C 1.0760(2) 0.8075(2) 0.68581(19) 0.0766(12) Uani 1 1 d .
H13S H 1.1426 0.8216 0.6959 0.115 Uiso 1 1 calc R
H13T H 1.0444 0.8499 0.6931 0.115 Uiso 1 1 calc R
H13U H 1.0651 0.7890 0.6474 0.115 Uiso 1 1 calc R
C139 C 1.0380(3) 0.7808(3) 0.77687(15) 0.0819(13) Uani 1 1 d .
H13V H 1.0175 0.7425 0.7986 0.123 Uiso 1 1 calc R
H13W H 0.9957 0.8171 0.7786 0.123 Uiso 1 1 calc R
H13$ H 1.1006 0.8043 0.7909 0.123 Uiso 1 1 calc R
C140 C 1.1029(2) 0.6911(2) 0.71499(17) 0.0684(11) Uani 1 1 d .
H14A H 1.0903 0.6577 0.7416 0.103 Uiso 1 1 calc R
H14B H 1.1671 0.7155 0.7220 0.103 Uiso 1 1 calc R
H14C H 1.0934 0.6637 0.6789 0.103 Uiso 1 1 calc R
O12 O 0.81053(12) 0.52874(9) 0.56487(7) 0.0347(4) Uani 1 1 d .
O13 O 0.61475(16) 0.42903(13) 0.44317(8) 0.0599(6) Uani 1 1 d .
O14 O 0.99717(14) 0.58712(11) 0.58881(7) 0.0450(5) Uani 1 1 d .
O15 O 0.90266(12) 0.71894(10) 0.48486(8) 0.0395(4) Uani 1 1 d .
O16 O 1.06314(15) 0.83996(15) 0.40903(9) 0.0657(7) Uani 1 1 d .
O17 O 0.94058(13) 0.88662(10) 0.54475(7) 0.0402(5) Uani 1 1 d .
O18 O 0.7724(2) 1.03602(12) 0.52809(9) 0.0696(7) Uani 1 1 d .
O19 O 0.71209(13) 0.83371(10) 0.55843(8) 0.0436(5) Uani 1 1 d .
O20 O 0.63698(13) 0.77761(11) 0.66438(9) 0.0512(5) Uani 1 1 d .
O21 O 0.66165(13) 0.62870(10) 0.64937(9) 0.0512(5) Uani 1 1 d .
O22 O 0.82126(14) 0.49839(11) 0.70639(8) 0.0459(5) Uani 1 1 d .
C141 C 0.0373(5) 0.8863(5) 0.0494(4) 0.071(2) Uani 0.50 1 d P
C142 C 0.0582(7) 0.8428(4) 0.0837(4) 0.080(2) Uani 0.50 1 d P
C143 C 0.8820(7) 0.7492(6) 0.0135(4) 0.092(3) Uani 0.50 1 d P
C144 C 0.8147(8) 0.7719(7) 0.0525(5) 0.125(3) Uani 0.50 1 d P
C145 C 0.4769(6) 0.9533(5) 0.4334(3) 0.077(3) Uani 0.50 1 d P
C146 C 0.3996(6) 0.9093(6) 0.4140(5) 0.112(4) Uani 0.50 1 d P
C147 C 0.2444(12) 0.7200(12) 0.3454(7) 0.225(18) Uani 0.50 1 d P
C148 C 0.3085(10) 0.7643(7) 0.3148(7) 0.165(9) Uani 0.50 1 d P
C149 C 0.6979(7) 0.2376(6) 0.8429(4) 0.096(3) Uani 0.50 1 d P
C150 C 0.6366(6) 0.2651(4) 0.8240(4) 0.166(2) Uani 1 1 d .
C151 C 0.6520(7) 0.2979(7) 0.8743(5) 0.107(4) Uani 0.50 1 d P
N1 N 0.0184(6) 0.9315(6) 0.0225(4) 0.114(3) Uani 0.50 1 d P
N2 N 0.9149(6) 0.7269(6) -0.0157(4) 0.117(2) Uani 0.50 1 d P
N3 N 0.5464(9) 0.9871(6) 0.4430(4) 0.135(4) Uani 0.50 1 d P
N4 N 0.1911(7) 0.6848(7) 0.3812(9) 0.304(16) Uani 0.50 1 d P
N5 N 0.7654(8) 0.2205(6) 0.8464(4) 0.126(3) Uani 0.50 1 d P
N5A N 0.6362(6) 0.3441(6) 0.9060(4) 0.114(3) Uani 0.50 1 d P

loop_
_atom_site_aniso_label
_atom_site_aniso_U_11
_atom_site_aniso_U_22
_atom_site_aniso_U_33
_atom_site_aniso_U_23
_atom_site_aniso_U_13
_atom_site_aniso_U_12
C1 0.0473(16) 0.0310(13) 0.0253(13) 0.0056(10) 0.0050(11) 0.0161(12)
C2 0.0466(16) 0.0288(13) 0.0249(13) 0.0039(10) 0.0020(11) 0.0110(12)
C3 0.0502(17) 0.0323(14) 0.0228(13) 0.0037(10) 0.0058(11) 0.0121(12)
C4 0.0433(15) 0.0320(14) 0.0306(14) 0.0064(11) 0.0083(11) 0.0132(12)
C5 0.0475(16) 0.0409(15) 0.0258(13) 0.0071(11) 0.0014(11) 0.0181(13)
C6 0.0489(16) 0.0363(14) 0.0240(13) 0.0035(11) 0.0031(11) 0.0159(12)
C7 0.0578(18) 0.0443(16) 0.0243(13) 0.0041(11) 0.0001(12) 0.0228(14)
C8 0.0522(17) 0.0301(13) 0.0207(12) 0.0027(10) 0.0042(11) 0.0131(12)
C9 0.0513(17) 0.0383(15) 0.0256(13) 0.0040(11) 0.0042(12) 0.0171(13)
C10 0.0548(18) 0.0416(16) 0.0236(13) 0.0034(11) 0.0007(12) 0.0178(13)
C11 0.0550(17) 0.0336(14) 0.0218(13) 0.0036(10) 0.0053(11) 0.0128(13)
C12 0.0469(16) 0.0288(13) 0.0287(13) 0.0031(10) 0.0052(11) 0.0112(12)
C13 0.0453(16) 0.0274(13) 0.0244(13) 0.0018(10) 0.0025(11) 0.0100(11)
C14 0.0451(16) 0.0310(14) 0.0238(13) -0.0005(10) 0.0043(11) 0.0093(12)
C15 0.0321(14) 0.0338(14) 0.0270(13) 0.0062(10) 0.0053(10) 0.0086(11)
C16 0.0375(14) 0.0329(13) 0.0215(12) 0.0042(10) 0.0051(10) 0.0080(11)
C17 0.0465(16) 0.0315(14) 0.0265(13) 0.0005(10) 0.0003(11) 0.0063(12)
C18 0.0316(14) 0.0373(15) 0.0327(14) 0.0034(11) 0.0033(11) 0.0038(11)
C19 0.0325(14) 0.0345(14) 0.0334(14) 0.0009(11) 0.0088(11) 0.0078(11)
C20 0.0329(14) 0.0282(13) 0.0272(13) 0.0016(10) 0.0043(10) 0.0039(10)
C21 0.0313(14) 0.0343(14) 0.0302(14) -0.0008(11) 0.0048(11) 0.0065(11)
C22 0.0311(13) 0.0287(13) 0.0270(13) -0.0016(10) -0.0010(10) 0.0092(10)
C23 0.0321(13) 0.0296(13) 0.0272(13) -0.0001(10) 0.0040(10) 0.0080(11)
C24 0.0364(14) 0.0375(14) 0.0238(13) 0.0021(10) 0.0017(10) 0.0081(11)
C25 0.0328(14) 0.0349(14) 0.0262(13) 0.0019(10) -0.0014(10) 0.0069(11)
C26 0.0314(14) 0.0347(14) 0.0308(13) 0.0040(11) 0.0035(10) 0.0067(11)
C27 0.0359(14) 0.0304(13) 0.0248(13) 0.0010(10) 0.0030(10) 0.0077(11)
C28 0.0362(15) 0.0378(15) 0.0314(14) 0.0052(11) 0.0022(11) 0.0084(12)
C29 0.0307(13) 0.0336(14) 0.0268(13) 0.0102(10) 0.0013(10) 0.0071(11)
C30 0.0349(14) 0.0321(13) 0.0266(13) 0.0075(10) 0.0055(10) 0.0069(11)
C31 0.0396(15) 0.0368(15) 0.0345(14) 0.0078(11) 0.0054(11) 0.0150(12)
C32 0.0407(15) 0.0415(15) 0.0297(14) 0.0123(11) 0.0032(11) 0.0187(12)
C33 0.0401(15) 0.0434(15) 0.0223(12) 0.0045(11) 0.0013(11) 0.0131(12)
C34 0.0331(14) 0.0364(14) 0.0271(13) 0.0090(11) 0.0055(10) 0.0117(11)
C35 0.0371(15) 0.0435(15) 0.0214(12) 0.0084(11) 0.0055(10) 0.0158(12)
C36 0.0358(14) 0.0412(15) 0.0237(12) 0.0043(11) 0.0053(10) 0.0165(12)
C37 0.0340(14) 0.0381(14) 0.0237(12) 0.0038(10) 0.0057(10) 0.0114(11)
C38 0.0391(15) 0.0372(15) 0.0287(13) 0.0080(11) 0.0048(11) 0.0163(12)
C39 0.0354(15) 0.0469(16) 0.0269(13) 0.0091(11) -0.0005(11) 0.0122(12)
C40 0.0408(16) 0.0383(15) 0.0332(14) 0.0066(11) -0.0039(12) 0.0070(12)
C41 0.0407(15) 0.0364(14) 0.0217(12) 0.0033(10) 0.0005(10) 0.0134(12)
C42 0.0438(16) 0.0372(15) 0.0231(13) 0.0024(11) 0.0057(11) 0.0129(12)
C43 0.0470(16) 0.0416(15) 0.0290(14) 0.0063(11) 0.0087(12) 0.0176(13)
C44 0.056(2) 0.065(2) 0.0461(18) 0.0082(16) 0.0151(15) 0.0157(17)
C45 0.061(2) 0.059(2) 0.0399(17) -0.0030(14) 0.0106(15) 0.0274(17)
C46 0.071(2) 0.062(2) 0.0414(17) 0.0137(15) 0.0138(15) 0.0415(18)
C47 0.0594(19) 0.0473(17) 0.0246(14) -0.0033(12) 0.0045(13) 0.0153(14)
C48 0.083(3) 0.121(3) 0.0253(16) -0.0074(19) -0.0025(16) 0.044(3)
C49 0.081(2) 0.066(2) 0.0310(16) -0.0013(15) 0.0194(16) 0.0176(19)
C50 0.119(3) 0.0446(19) 0.0442(19) -0.0137(15) 0.002(2) 0.016(2)
C51 0.071(2) 0.052(2) 0.117(3) 0.031(2) 0.066(2) 0.0256(18)
C52 0.0343(15) 0.0476(17) 0.0477(17) -0.0002(14) -0.0014(13) 0.0045(13)
C53 0.0422(19) 0.063(2) 0.074(2) -0.0094(18) -0.0127(17) 0.0019(16)
C54 0.043(2) 0.100(3) 0.070(3) 0.009(2) 0.0186(18) -0.001(2)
C55 0.0423(19) 0.058(2) 0.102(3) 0.012(2) -0.0176(19) 0.0106(16)
C56 0.0378(16) 0.0513(18) 0.0401(16) 0.0008(13) -0.0048(12) 0.0156(13)
C57 0.0422(16) 0.0553(18) 0.0287(14) 0.0046(13) -0.0085(12) 0.0004(14)
C58 0.087(3) 0.087(3) 0.080(3) 0.041(2) -0.045(2) -0.009(2)
C59 0.061(2) 0.112(3) 0.042(2) -0.029(2) 0.0077(17) -0.011(2)
C60 0.0404(17) 0.071(2) 0.0437(18) 0.0037(16) -0.0099(14) -0.0003(16)
C61 0.0408(18) 0.066(2) 0.062(2) 0.0203(17) -0.0115(15) 0.0058(16)
C62 0.0555(19) 0.0560(19) 0.0379(16) 0.0089(14) -0.0073(14) 0.0276(16)
C63 0.114(3) 0.078(3) 0.071(3) 0.001(2) -0.035(2) 0.060(3)
C64 0.059(2) 0.086(3) 0.079(3) 0.014(2) -0.013(2) 0.024(2)
C65 0.082(3) 0.111(3) 0.044(2) 0.032(2) -0.0016(18) 0.045(2)
C66 0.0445(19) 0.073(2) 0.068(2) 0.0267(19) -0.0101(16) 0.0132(17)
C67 0.0383(16) 0.0544(18) 0.0410(16) 0.0159(14) -0.0010(12) 0.0130(14)
C68 0.0414(18) 0.060(2) 0.079(2) 0.0155(18) 0.0100(16) 0.0228(16)
C69 0.0485(19) 0.094(3) 0.052(2) 0.0323(19) -0.0099(15) 0.0126(18)
C70 0.0382(17) 0.066(2) 0.0500(19) 0.0147(16) -0.0051(14) 0.0079(15)
O1 0.0514(11) 0.0400(10) 0.0198(9) 0.0022(7) 0.0044(8) 0.0222(9)
O2 0.0684(15) 0.0879(17) 0.0263(10) 0.0021(10) -0.0032(10) 0.0446(13)
O3 0.0573(13) 0.0445(12) 0.0364(11) -0.0100(9) -0.0030(9) 0.0165(10)
O4 0.0306(10) 0.0361(10) 0.0597(13) 0.0073(9) 0.0098(9) 0.0086(8)
O5 0.0448(12) 0.0518(12) 0.0450(12) -0.0149(10) 0.0194(10) -0.0004(10)
O6 0.0355(10) 0.0357(10) 0.0259(9) -0.0024(7) -0.0022(7) 0.0089(8)
O7 0.0693(15) 0.0397(12) 0.0378(11) 0.0066(9) 0.0033(10) -0.0041(10)
O8 0.0364(10) 0.0409(10) 0.0295(9) 0.0119(8) -0.0020(8) 0.0096(8)
O9 0.0385(11) 0.0503(12) 0.0478(12) 0.0138(9) 0.0129(9) 0.0171(9)
O10 0.0383(11) 0.0460(12) 0.0564(13) 0.0138(10) 0.0102(9) 0.0193(9)
O11 0.0534(12) 0.0423(11) 0.0344(11) -0.0056(9) -0.0028(9) 0.0129(10)
C71 0.0418(15) 0.0257(13) 0.0313(14) 0.0011(10) 0.0068(11) 0.0049(11)
C72 0.0400(15) 0.0262(13) 0.0306(13) 0.0019(10) 0.0045(11) 0.0076(11)
C73 0.0467(16) 0.0330(14) 0.0307(14) 0.0033(11) 0.0077(12) 0.0039(12)
C74 0.0439(17) 0.0371(15) 0.0422(16) 0.0042(12) 0.0087(13) 0.0029(13)
C75 0.0407(16) 0.0386(15) 0.0380(16) -0.0033(12) 0.0039(12) -0.0011(12)
C76 0.0433(16) 0.0327(14) 0.0307(14) -0.0024(11) 0.0056(12) 0.0043(12)
C77 0.0506(18) 0.0394(16) 0.0332(15) -0.0017(12) 0.0041(13) 0.0030(13)
C78 0.0440(15) 0.0333(14) 0.0255(13) 0.0026(10) 0.0089(11) 0.0105(12)
C79 0.0488(17) 0.0346(14) 0.0286(14) 0.0005(11) 0.0070(12) 0.0054(12)
C80 0.0556(18) 0.0363(15) 0.0269(14) -0.0008(11) 0.0054(12) 0.0067(13)
C81 0.0531(17) 0.0349(14) 0.0260(13) 0.0024(11) 0.0088(12) 0.0147(13)
C82 0.0444(16) 0.0377(15) 0.0319(14) 0.0076(11) 0.0124(12) 0.0142(12)
C83 0.0408(15) 0.0325(14) 0.0271(13) 0.0047(10) 0.0068(11) 0.0111(11)
C84 0.0398(15) 0.0398(15) 0.0275(13) 0.0093(11) 0.0078(11) 0.0152(12)
C85 0.0294(13) 0.0401(15) 0.0270(13) 0.0058(11) 0.0010(10) 0.0096(11)
C86 0.0356(14) 0.0377(14) 0.0239(12) 0.0076(10) 0.0062(10) 0.0077(11)
C87 0.0368(15) 0.0473(16) 0.0243(13) 0.0102(11) 0.0032(11) 0.0127(12)
C88 0.0346(14) 0.0514(17) 0.0267(13) 0.0094(12) 0.0027(11) 0.0111(12)
C89 0.0328(15) 0.0496(17) 0.0360(15) 0.0149(13) 0.0025(11) 0.0044(12)
C90 0.0346(14) 0.0423(15) 0.0292(13) 0.0149(11) 0.0029(11) 0.0061(12)
C91 0.0408(16) 0.0507(18) 0.0399(16) 0.0199(13) -0.0012(13) 0.0064(13)
C92 0.0404(15) 0.0326(14) 0.0328(14) 0.0119(11) -0.0130(11) -0.0002(12)
C93 0.0403(15) 0.0330(14) 0.0388(15) 0.0148(12) -0.0085(12) 0.0031(12)
C94 0.0470(16) 0.0358(15) 0.0336(14) 0.0106(12) -0.0061(12) 0.0046(12)
C95 0.0485(17) 0.0334(14) 0.0350(15) 0.0093(12) -0.0152(12) 0.0056(12)
C96 0.0457(16) 0.0362(15) 0.0355(15) 0.0091(12) -0.0105(12) 0.0087(12)
C97 0.0461(16) 0.0318(14) 0.0370(15) 0.0098(12) -0.0102(12) 0.0014(12)
C98 0.0591(19) 0.0330(15) 0.0370(16) 0.0023(12) -0.0153(13) 0.0073(13)
C99 0.0352(15) 0.0325(14) 0.0383(15) -0.0027(11) -0.0048(11) 0.0105(11)
C100 0.0436(16) 0.0339(14) 0.0360(15) 0.0048(11) -0.0065(12) 0.0114(12)
C101 0.0432(16) 0.0287(14) 0.0431(16) 0.0040(12) -0.0044(12) 0.0054(12)
C102 0.0348(14) 0.0365(15) 0.0345(14) 0.0024(11) 0.0004(11) 0.0074(12)
C103 0.0385(15) 0.0357(14) 0.0310(14) 0.0030(11) 0.0015(11) 0.0061(12)
C104 0.0320(14) 0.0325(14) 0.0409(15) 0.0040(11) 0.0022(11) 0.0083(11)
C105 0.0333(15) 0.0330(14) 0.0394(15) 0.0018(11) 0.0027(11) 0.0046(11)
C106 0.0325(14) 0.0357(14) 0.0247(12) 0.0021(10) 0.0035(10) 0.0041(11)
C107 0.0370(14) 0.0317(13) 0.0247(13) -0.0002(10) 0.0048(10) 0.0074(11)
C108 0.0343(14) 0.0309(14) 0.0341(14) -0.0015(11) 0.0104(11) 0.0019(11)
C109 0.0318(14) 0.0398(15) 0.0316(14) -0.0048(11) 0.0024(11) 0.0071(11)
C110 0.0402(15) 0.0395(15) 0.0276(13) 0.0023(11) 0.0009(11) 0.0136(12)
C111 0.0354(14) 0.0355(14) 0.0195(12) 0.0025(10) 0.0041(10) 0.0059(11)
C112 0.0356(14) 0.0390(15) 0.0257(13) 0.0064(11) 0.0070(10) 0.0099(12)
C113 0.0500(19) 0.059(2) 0.0491(19) 0.0073(16) 0.0101(15) -0.0040(16)
C114 0.056(2) 0.108(3) 0.072(3) -0.006(2) 0.024(2) 0.010(2)
C115 0.082(3) 0.075(3) 0.104(3) 0.038(3) 0.012(3) -0.023(2)
C116 0.058(2) 0.112(3) 0.062(2) -0.003(2) 0.0096(19) -0.026(2)
C117 0.0579(19) 0.0452(16) 0.0283(14) 0.0068(12) 0.0106(13) 0.0144(14)
C118 0.092(3) 0.084(3) 0.0295(17) -0.0034(17) 0.0170(17) 0.003(2)
C119 0.068(2) 0.093(3) 0.0432(19) 0.0312(18) 0.0233(16) 0.029(2)
C120 0.116(3) 0.060(2) 0.0427(19) 0.0225(16) 0.018(2) 0.034(2)
C121 0.0384(17) 0.0455(18) 0.078(2) 0.0090(16) 0.0201(16) 0.0122(14)
C122 0.0344(16) 0.061(2) 0.0437(17) 0.0151(14) -0.0045(13) 0.0070(14)
C123 0.0478(19) 0.089(3) 0.0463(19) 0.0224(18) -0.0073(15) 0.0170(18)
C124 0.0338(17) 0.116(3) 0.057(2) 0.022(2) 0.0023(15) 0.0073(19)
C125 0.073(3) 0.068(3) 0.091(3) 0.005(2) -0.035(2) 0.000(2)
C126 0.055(2) 0.060(2) 0.0472(19) 0.0168(16) -0.0230(15) -0.0092(16)
C127 0.0535(18) 0.0476(17) 0.0324(15) 0.0047(13) -0.0163(13) 0.0070(14)
C128 0.121(4) 0.089(3) 0.052(2) -0.028(2) -0.048(2) 0.049(3)
C129 0.081(3) 0.064(2) 0.0412(18) 0.0218(16) -0.0138(17) 0.0098(19)
C130 0.059(2) 0.113(3) 0.057(2) 0.022(2) -0.0274(19) -0.015(2)
C131 0.053(2) 0.067(2) 0.069(2) -0.0170(19) -0.0306(18) 0.0103(18)
C132 0.0511(18) 0.0397(16) 0.0358(16) 0.0009(12) -0.0079(13) -0.0030(13)
C133 0.095(3) 0.135(4) 0.051(2) 0.012(2) -0.015(2) -0.061(3)
C134 0.198(6) 0.070(3) 0.119(4) -0.050(3) -0.078(4) 0.055(4)
C135 0.110(3) 0.083(3) 0.040(2) -0.0031(19) -0.002(2) -0.029(3)
C136 0.067(2) 0.064(2) 0.073(3) -0.0120(19) -0.018(2) 0.0138(19)
C137 0.0359(16) 0.0480(18) 0.0499(18) -0.0100(14) -0.0023(13) 0.0062(13)
C138 0.040(2) 0.079(3) 0.107(3) 0.011(2) 0.012(2) -0.0080(18)
C139 0.054(2) 0.118(4) 0.056(2) -0.037(2) -0.0040(18) -0.001(2)
C140 0.0394(19) 0.073(2) 0.088(3) -0.007(2) -0.0099(18) 0.0135(17)
O12 0.0417(11) 0.0376(10) 0.0237(9) 0.0020(7) 0.0066(8) 0.0012(8)
O13 0.0643(15) 0.0725(16) 0.0324(11) -0.0036(11) 0.0017(10) -0.0156(12)
O14 0.0515(12) 0.0525(12) 0.0332(11) 0.0180(9) 0.0002(9) 0.0072(10)
O15 0.0301(10) 0.0417(11) 0.0478(12) 0.0106(9) -0.0005(8) 0.0079(8)
O16 0.0523(14) 0.102(2) 0.0531(14) 0.0482(14) 0.0087(11) 0.0154(13)
O17 0.0425(11) 0.0427(11) 0.0331(10) 0.0140(8) -0.0143(8) 0.0007(9)
O18 0.124(2) 0.0421(13) 0.0444(13) 0.0087(10) -0.0146(14) 0.0300(14)
O19 0.0447(12) 0.0376(11) 0.0437(11) -0.0078(9) -0.0079(9) 0.0075(9)
O20 0.0370(12) 0.0378(11) 0.0776(16) 0.0005(10) 0.0076(10) 0.0066(9)
O21 0.0352(11) 0.0349(11) 0.0794(16) 0.0028(10) -0.0111(10) 0.0043(9)
O22 0.0519(12) 0.0473(12) 0.0404(11) 0.0177(9) -0.0026(9) 0.0081(10)
C141 0.044(4) 0.082(6) 0.080(6) -0.019(5) 0.002(4) 0.014(4)
C142 0.108(7) 0.045(4) 0.086(6) -0.001(4) 0.030(5) 0.006(4)
C143 0.104(7) 0.116(7) 0.064(6) 0.006(5) 0.008(5) 0.051(6)
C144 0.105(7) 0.155(9) 0.101(7) -0.010(6) 0.004(6) 0.000(6)
C145 0.078(6) 0.103(8) 0.067(6) 0.032(5) 0.022(5) 0.051(6)
C146 0.074(6) 0.128(8) 0.171(10) 0.114(8) 0.069(7) 0.028(6)
C147 0.171(19) 0.29(3) 0.19(2) -0.15(2) -0.142(18) 0.19(2)
C148 0.124(12) 0.129(12) 0.24(2) -0.018(12) -0.060(13) 0.094(11)
C149 0.068(6) 0.099(7) 0.120(9) -0.008(6) -0.005(6) 0.029(6)
C150 0.142(5) 0.142(5) 0.205(6) 0.010(4) 0.020(4) 0.000(4)
C151 0.086(7) 0.142(11) 0.085(9) 0.017(8) 0.013(6) -0.011(7)
N1 0.081(6) 0.127(8) 0.112(7) -0.024(6) -0.011(5) -0.016(6)
N2 0.074(5) 0.170(7) 0.104(6) 0.012(5) -0.014(4) 0.024(5)
N3 0.171(11) 0.168(11) 0.076(6) 0.022(6) 0.005(7) 0.061(9)
N4 0.072(7) 0.209(13) 0.53(3) -0.304(19) -0.113(12) 0.061(8)
N5 0.150(9) 0.123(8) 0.088(6) 0.005(5) -0.003(6) -0.022(7)
N5A 0.085(6) 0.166(9) 0.104(7) 0.068(6) 0.014(5) 0.016(6)

loop_
_atom_type_symbol
_atom_type_description
_atom_type_scat_dispersion_real
_atom_type_scat_dispersion_imag
_atom_type_scat_source
C C 0.0033 0.0016 'International Tables Vol C Tables 4.2.6.8 and 6.1.1.4'
H H 0.0000 0.0000 'International Tables Vol C Tables 4.2.6.8 and 6.1.1.4'
N N 0.0061 0.0033 'International Tables Vol C Tables 4.2.6.8 and 6.1.1.4'
O O 0.0106 0.0060 'International Tables Vol C Tables 4.2.6.8 and 6.1.1.4'

loop_
_geom_angle_atom_site_label_1
_geom_angle_atom_site_label_2
_geom_angle_atom_site_label_3
_geom_angle
O1 C1 C6 123.1(2)
O1 C1 C2 116.7(2)
C6 C1 C2 120.2(2)
C3 C2 C1 118.4(2)
C3 C2 C42 118.2(2)
C1 C2 C42 123.3(2)
C2 C3 C4 122.9(2)
C2 C3 H3 118.5
C4 C3 H3 118.6
C5 C4 C3 117.4(2)
C5 C4 C43 121.6(2)
C3 C4 C43 120.9(2)
C4 C5 C6 121.5(2)
C4 C5 H5 119.3
C6 C5 H5 119.3
C1 C6 C5 119.4(2)
C1 C6 C7 119.7(2)
C5 C6 C7 120.8(2)
O2 C7 C9 122.7(2)
O2 C7 C6 122.3(3)
C9 C7 C6 114.9(2)
O1 C8 C9 122.4(2)
O1 C8 C13 117.2(2)
C9 C8 C13 120.3(2)
C8 C9 C10 119.4(2)
C8 C9 C7 120.6(2)
C10 C9 C7 119.9(2)
C11 C10 C9 122.0(3)
C11 C10 H10 119.0
C9 C10 H10 119.0
C10 C11 C12 116.4(2)
C10 C11 C47 123.8(2)
C12 C11 C47 119.7(2)
C13 C12 C11 123.6(3)
C13 C12 H12 118.2
C11 C12 H12 118.2
C12 C13 C8 118.2(2)
C12 C13 C14 119.1(2)
C8 C13 C14 122.7(2)
O3 C14 C13 121.7(2)
O3 C14 C16 120.6(2)
C13 C14 C16 117.6(2)
O4 C15 C20 117.7(2)
O4 C15 C16 122.8(2)
C20 C15 C16 119.4(2)
C17 C16 C15 118.6(2)
C17 C16 C14 117.7(2)
C15 C16 C14 123.6(2)
C18 C17 C16 122.9(2)
C18 C17 H17 118.5
C16 C17 H17 118.5
C17 C18 C19 116.5(2)
C17 C18 C52 123.4(2)
C19 C18 C52 120.0(2)
C20 C19 C18 121.8(2)
C20 C19 H19 119.1
C18 C19 H19 119.1
C15 C20 C19 120.0(2)
C15 C20 C21 121.8(2)
C19 C20 C21 117.9(2)
O5 C21 C23 118.2(2)
O5 C21 C20 118.6(2)
C23 C21 C20 123.2(2)
C27 C22 O6 121.2(2)
C27 C22 C23 119.9(2)
O6 C22 C23 118.9(2)
C24 C23 C22 118.8(2)
C24 C23 C21 116.7(2)
C22 C23 C21 124.1(2)
C25 C24 C23 122.7(2)
C25 C24 H24 118.7
C23 C24 H24 118.7
C26 C25 C24 116.8(2)
C26 C25 C57 122.7(2)
C24 C25 C57 120.4(2)
C25 C26 C27 122.3(2)
C25 C26 H26 118.8
C27 C26 H26 118.8
C22 C27 C26 119.2(2)
C22 C27 C28 123.8(2)
C26 C27 C28 116.9(2)
O7 C28 C30 120.3(2)
O7 C28 C27 118.7(2)
C30 C28 C27 121.0(2)
O8 C29 C34 119.3(2)
O8 C29 C30 120.6(2)
C34 C29 C30 120.1(2)
C29 C30 C31 119.4(2)
C29 C30 C28 121.5(2)
C31 C30 C28 119.1(2)
C32 C31 C30 121.4(2)
C32 C31 H31 119.3
C30 C31 H31 119.3
C31 C32 C33 117.8(2)
C31 C32 C62 122.4(2)
C33 C32 C62 119.6(2)
C34 C33 C32 122.1(2)
C34 C33 H33 119.0
C32 C33 H33 118.9
C33 C34 C29 119.1(2)
C33 C34 C35 123.6(2)
C29 C34 C35 117.3(2)
O9 C35 C37 122.6(2)
O9 C35 C34 119.0(2)
C37 C35 C34 118.4(2)
O10 C36 C41 117.3(2)
O10 C36 C37 123.7(2)
C41 C36 C37 118.9(2)
C38 C37 C36 118.1(2)
C38 C37 C35 117.1(2)
C36 C37 C35 124.5(2)
C39 C38 C37 123.4(2)
C39 C38 H38 118.3
C37 C38 H38 118.3
C40 C39 C38 116.5(2)
C40 C39 C67 122.9(3)
C38 C39 C67 120.5(2)
C39 C40 C41 121.8(3)
C39 C40 H40 119.1
C41 C40 H40 119.1
C36 C41 C40 121.1(2)
C36 C41 C42 122.9(2)
C40 C41 C42 116.0(2)
O11 C42 C2 118.9(2)
O11 C42 C41 119.6(2)
C2 C42 C41 121.5(2)
C45 C43 C44 109.4(3)
C45 C43 C4 111.5(2)
C44 C43 C4 108.0(2)
C45 C43 C46 108.3(2)
C44 C43 C46 109.9(3)
C4 C43 C46 109.7(2)
C43 C44 H44A 109.5
C43 C44 H44B 109.5
H44A C44 H44B 109.5
C43 C44 H44C 109.5
H44A C44 H44C 109.5
H44B C44 H44C 109.5
C43 C45 H45A 109.5
C43 C45 H45B 109.5
H45A C45 H45B 109.5
C43 C45 H45C 109.5
H45A C45 H45C 109.5
H45B C45 H45C 109.5
C43 C46 H46A 109.5
C43 C46 H46B 109.5
H46A C46 H46B 109.5
C43 C46 H46C 109.4
H46A C46 H46C 109.5
H46B C46 H46C 109.5
C48 C47 C11 112.2(3)
C48 C47 C50 109.7(3)
C11 C47 C50 108.3(2)
C48 C47 C49 108.4(3)
C11 C47 C49 108.9(3)
C50 C47 C49 109.3(3)
C47 C48 H48A 109.5
C47 C48 H48B 109.5
H48A C48 H48B 109.5
C47 C48 H48C 109.5
H48A C48 H48C 109.5
H48B C48 H48C 109.5
C47 C49 H49A 109.4
C47 C49 H49B 109.5
H49A C49 H49B 109.5
C47 C49 H49C 109.5
H49A C49 H49C 109.5
H49B C49 H49C 109.5
C47 C50 H50A 109.5
C47 C50 H50B 109.4
H50A C50 H50B 109.5
C47 C50 H50C 109.5
H50A C50 H50C 109.5
H50B C50 H50C 109.5
O4 C51 H51A 109.4
O4 C51 H51B 109.6
H51A C51 H51B 109.5
O4 C51 H51C 109.4
H51A C51 H51C 109.5
H51B C51 H51C 109.5
C54 C52 C55 110.6(3)
C54 C52 C53 108.9(3)
C55 C52 C53 108.1(3)
C54 C52 C18 108.4(3)
C55 C52 C18 109.2(2)
C53 C52 C18 111.6(2)
C52 C53 H53A 109.5
C52 C53 H53B 109.5
H53A C53 H53B 109.5
C52 C53 H53C 109.5
H53A C53 H53C 109.5
H53B C53 H53C 109.5
C52 C54 H54A 109.5
C52 C54 H54B 109.4
H54A C54 H54B 109.5
C52 C54 H54C 109.5
H54A C54 H54C 109.5
H54B C54 H54C 109.5
C52 C55 H55A 109.5
C52 C55 H55B 109.5
H55A C55 H55B 109.5
C52 C55 H55C 109.5
H55A C55 H55C 109.5
H55B C55 H55C 109.5
O6 C56 H56A 109.5
O6 C56 H56B 109.5
H56A C56 H56B 109.5
O6 C56 H56C 109.4
H56A C56 H56C 109.5
H56B C56 H56C 109.5
C60 C57 C59 109.2(3)
C60 C57 C25 112.6(2)
C59 C57 C25 108.6(3)
C60 C57 C58 108.5(3)
C59 C57 C58 109.9(3)
C25 C57 C58 108.1(3)
C57 C58 H58A 109.4
C57 C58 H58B 109.4
H58A C58 H58B 109.5
C57 C58 H58C 109.5
H58A C58 H58C 109.5
H58B C58 H58C 109.5
C57 C59 H59A 109.5
C57 C59 H59B 109.5
H59A C59 H59B 109.5
C57 C59 H59C 109.5
H59A C59 H59C 109.5
H59B C59 H59C 109.5
C57 C60 H60A 109.4
C57 C60 H60B 109.5
H60A C60 H60B 109.5
C57 C60 H60C 109.5
H60A C60 H60C 109.5
H60B C60 H60C 109.5
O8 C61 H61A 109.5
O8 C61 H61B 109.4
H61A C61 H61B 109.5
O8 C61 H61C 109.5
H61A C61 H61C 109.5
H61B C61 H61C 109.5
C63 C62 C65 111.8(3)
C63 C62 C32 111.8(3)
C65 C62 C32 110.7(3)
C63 C62 C64 107.4(3)
C65 C62 C64 106.9(3)
C32 C62 C64 108.0(3)
C62 C63 H63A 109.5
C62 C63 H63B 109.4
H63A C63 H63B 109.5
C62 C63 H63C 109.5
H63A C63 H63C 109.5
H63B C63 H63C 109.5
C62 C64 H64A 109.5
C62 C64 H64B 109.4
H64A C64 H64B 109.5
C62 C64 H64C 109.5
H64A C64 H64C 109.5
H64B C64 H64C 109.5
C62 C65 H65A 109.5
C62 C65 H65B 109.4
H65A C65 H65B 109.5
C62 C65 H65C 109.5
H65A C65 H65C 109.5
H65B C65 H65C 109.5
O10 C66 H66A 109.5
O10 C66 H66B 109.5
H66A C66 H66B 109.5
O10 C66 H66C 109.5
H66A C66 H66C 109.5
H66B C66 H66C 109.5
C70 C67 C39 111.6(2)
C70 C67 C69 109.0(3)
C39 C67 C69 107.0(2)
C70 C67 C68 108.3(3)
C39 C67 C68 110.6(3)
C69 C67 C68 110.3(3)
C67 C68 H68A 109.5
C67 C68 H68B 109.5
H68A C68 H68B 109.5
C67 C68 H68C 109.4
H68A C68 H68C 109.5
H68B C68 H68C 109.5
C67 C69 H69A 109.5
C67 C69 H69B 109.4
H69A C69 H69B 109.5
C67 C69 H69C 109.4
H69A C69 H69C 109.5
H69B C69 H69C 109.5
C67 C70 H70A 109.5
C67 C70 H70B 109.5
H70A C70 H70B 109.5
C67 C70 H70C 109.4
H70A C70 H70C 109.5
H70B C70 H70C 109.5
C8 O1 C1 119.1(2)
C15 O4 C51 115.4(3)
C22 O6 C56 115.52(19)
C29 O8 C61 114.0(2)
C36 O10 C66 117.9(2)
O12 C71 C72 116.5(2)
O12 C71 C76 123.1(2)
C72 C71 C76 120.5(2)
C73 C72 C71 118.9(2)
C73 C72 C112 119.1(2)
C71 C72 C112 122.0(2)
C72 C73 C74 122.3(3)
C72 C73 H73 118.8
C74 C73 H73 118.8
C75 C74 C73 117.2(3)
C75 C74 C113 123.9(3)
C73 C74 C113 118.8(3)
C74 C75 C76 122.1(3)
C74 C75 H75 118.9
C76 C75 H75 118.9
C71 C76 C75 118.9(2)
C71 C76 C77 119.6(2)
C75 C76 C77 121.6(3)
O13 C77 C79 122.3(3)
O13 C77 C76 121.9(3)
C79 C77 C76 115.7(2)
O12 C78 C79 122.6(2)
O12 C78 C83 116.9(2)
C79 C78 C83 120.4(2)
C80 C79 C78 119.0(3)
C80 C79 C77 120.9(3)
C78 C79 C77 120.0(2)
C81 C80 C79 122.4(3)
C81 C80 H80 118.8
C79 C80 H80 118.8
C80 C81 C82 116.5(2)
C80 C81 C117 123.5(3)
C82 C81 C117 119.9(3)
C83 C82 C81 124.2(3)
C83 C82 H82 117.9
C81 C82 H82 117.9
C82 C83 C78 117.5(2)
C82 C83 C84 119.4(2)
C78 C83 C84 123.0(2)
O14 C84 C83 122.2(2)
O14 C84 C86 120.0(2)
C83 C84 C86 117.6(2)
O15 C85 C90 117.3(2)
O15 C85 C86 123.4(2)
C90 C85 C86 119.2(2)
C87 C86 C85 119.0(2)
C87 C86 C84 117.7(2)
C85 C86 C84 123.1(2)
C88 C87 C86 122.7(2)
C88 C87 H87 118.7
C86 C87 H87 118.6
C87 C88 C89 116.5(2)
C87 C88 C122 124.1(2)
C89 C88 C122 119.3(2)
C90 C89 C88 121.7(3)
C90 C89 H89 119.2
C88 C89 H89 119.2
C85 C90 C89 120.4(2)
C85 C90 C91 120.9(2)
C89 C90 C91 118.3(2)
O16 C91 C90 118.7(3)
O16 C91 C93 118.1(2)
C90 C91 C93 123.2(2)
O17 C92 C93 120.9(2)
O17 C92 C97 120.3(3)
C93 C92 C97 118.8(2)
C94 C93 C92 120.0(3)
C94 C93 C91 115.9(3)
C92 C93 C91 123.9(2)
C93 C94 C95 122.4(3)
C93 C94 H94 118.8
C95 C94 H94 118.8
C94 C95 C96 116.7(2)
C94 C95 C127 122.9(3)
C96 C95 C127 120.4(3)
C95 C96 C97 122.1(3)
C95 C96 H96 118.9
C97 C96 H96 118.9
C92 C97 C96 119.4(3)
C92 C97 C98 123.9(2)
C96 C97 C98 116.5(3)
O18 C98 C100 120.1(3)
O18 C98 C97 118.2(3)
C100 C98 C97 121.6(2)
O19 C99 C104 119.1(2)
O19 C99 C100 120.7(2)
C104 C99 C100 120.2(2)
C101 C100 C99 118.8(3)
C101 C100 C98 118.6(3)
C99 C100 C98 122.6(2)
C102 C101 C100 122.2(3)
C102 C101 H101 118.9
C100 C101 H101 118.9
C101 C102 C103 117.5(2)
C101 C102 C132 120.1(2)
C103 C102 C132 122.4(2)
C102 C103 C104 122.0(2)
C102 C103 H103 119.0
C104 C103 H103 119.0
C99 C104 C103 119.3(2)
C99 C104 C105 118.5(2)
C103 C104 C105 122.2(2)
O20 C105 C107 123.1(2)
O20 C105 C104 118.5(2)
C107 C105 C104 118.3(2)
O21 C106 C111 117.1(2)
O21 C106 C107 124.1(2)
C111 C106 C107 118.7(2)
C108 C107 C106 118.4(2)
C108 C107 C105 117.9(2)
C106 C107 C105 123.2(2)
C109 C108 C107 124.0(2)
C109 C108 H108 118.0
C107 C108 H108 118.0
C108 C109 C110 116.2(2)
C108 C109 C137 121.1(2)
C110 C109 C137 122.5(2)
C111 C110 C109 122.1(2)
C111 C110 H110 119.0
C109 C110 H110 119.0
C110 C111 C106 120.4(2)
C110 C111 C112 117.5(2)
C106 C111 C112 122.1(2)
O22 C112 C72 119.6(2)
O22 C112 C111 120.4(2)
C72 C112 C111 120.0(2)
C116 C113 C74 112.5(3)
C116 C113 C115 111.5(3)
C74 C113 C115 109.4(3)
C116 C113 C114 107.4(3)
C74 C113 C114 108.4(3)
C115 C113 C114 107.4(3)
C113 C114 H11A 109.4
C113 C114 H11B 109.5
H11A C114 H11B 109.5
C113 C114 H11C 109.5
H11A C114 H11C 109.5
H11B C114 H11C 109.5
C113 C115 H11D 109.5
C113 C115 H11E 109.5
H11D C115 H11E 109.5
C113 C115 H11F 109.5
H11D C115 H11F 109.5
H11E C115 H11F 109.5
C113 C116 H11G 109.5
C113 C116 H11H 109.5
H11G C116 H11H 109.5
C113 C116 H11I 109.5
H11G C116 H11I 109.5
H11H C116 H11I 109.5
C119 C117 C118 108.8(3)
C119 C117 C81 111.2(2)
C118 C117 C81 111.6(3)
C119 C117 C120 109.7(3)
C118 C117 C120 107.9(3)
C81 C117 C120 107.4(2)
C117 C118 H11J 109.5
C117 C118 H11K 109.5
H11J C118 H11K 109.5
C117 C118 H11L 109.5
H11J C118 H11L 109.5
H11K C118 H11L 109.5
C117 C119 H11M 109.5
C117 C119 H11N 109.5
H11M C119 H11N 109.5
C117 C119 H11O 109.5
H11M C119 H11O 109.5
H11N C119 H11O 109.5
C117 C120 H12A 109.6
C117 C120 H12B 109.4
H12A C120 H12B 109.5
C117 C120 H12C 109.4
H12A C120 H12C 109.5
H12B C120 H12C 109.5
O15 C121 H12D 109.4
O15 C121 H12E 109.4
H12D C121 H12E 109.5
O15 C121 H12F 109.5
H12D C121 H12F 109.5
H12E C121 H12F 109.5
C125 C122 C88 109.2(3)
C125 C122 C124 110.8(3)
C88 C122 C124 108.9(3)
C125 C122 C123 108.1(3)
C88 C122 C123 111.7(3)
C124 C122 C123 108.2(3)
C122 C123 H12G 109.4
C122 C123 H12H 109.4
H12G C123 H12H 109.5
C122 C123 H12I 109.5
H12G C123 H12I 109.5
H12H C123 H12I 109.5
C122 C124 H12J 109.5
C122 C124 H12K 109.4
H12J C124 H12K 109.5
C122 C124 H12L 109.5
H12J C124 H12L 109.5
H12K C124 H12L 109.5
C122 C125 H12M 109.5
C122 C125 H12N 109.4
H12M C125 H12N 109.5
C122 C125 H12O 109.5
H12M C125 H12O 109.5
H12N C125 H12O 109.5
O17 C126 H12P 109.5
O17 C126 H12Q 109.5
H12P C126 H12Q 109.5
O17 C126 H12R 109.4
H12P C126 H12R 109.5
H12Q C126 H12R 109.5
C129 C127 C130 108.9(3)
C129 C127 C128 108.1(3)
C130 C127 C128 109.9(3)
C129 C127 C95 108.9(2)
C130 C127 C95 108.9(3)
C128 C127 C95 112.1(3)
C127 C128 H12S 109.5
C127 C128 H12T 109.5
H12S C128 H12T 109.5
C127 C128 H12U 109.4
H12S C128 H12U 109.5
H12T C128 H12U 109.5
C127 C129 H12V 109.5
C127 C129 H12W 109.5
H12V C129 H12W 109.5
C127 C129 H12$ 109.5
H12V C129 H12$ 109.5
H12W C129 H12$ 109.5
C127 C130 H13A 109.5
C127 C130 H13B 109.5
H13A C130 H13B 109.5
C127 C130 H13C 109.4
H13A C130 H13C 109.5
H13B C130 H13C 109.5
O19 C131 H13D 109.5
O19 C131 H13E 109.5
H13D C131 H13E 109.5
O19 C131 H13F 109.5
H13D C131 H13F 109.5
H13E C131 H13F 109.5
C134 C132 C133 109.1(4)
C134 C132 C135 109.6(4)
C133 C132 C135 107.8(3)
C134 C132 C102 109.5(3)
C133 C132 C102 108.4(3)
C135 C132 C102 112.4(3)
C132 C133 H13G 109.4
C132 C133 H13H 109.5
H13G C133 H13H 109.5
C132 C133 H13I 109.5
H13G C133 H13I 109.5
H13H C133 H13I 109.5
C132 C134 H13J 109.4
C132 C134 H13K 109.4
H13J C134 H13K 109.5
C132 C134 H13L 109.6
H13J C134 H13L 109.5
H13K C134 H13L 109.5
C132 C135 H13M 109.5
C132 C135 H13N 109.5
H13M C135 H13N 109.5
C132 C135 H13O 109.4
H13M C135 H13O 109.5
H13N C135 H13O 109.5
O21 C136 H13P 109.5
O21 C136 H13Q 109.4
H13P C136 H13Q 109.5
O21 C136 H13R 109.5
H13P C136 H13R 109.5
H13Q C136 H13R 109.5
C140 C137 C139 110.7(3)
C140 C137 C109 112.2(3)
C139 C137 C109 108.3(3)
C140 C137 C138 106.4(3)
C139 C137 C138 109.0(3)
C109 C137 C138 110.3(3)
C137 C138 H13S 109.4
C137 C138 H13T 109.5
H13S C138 H13T 109.5
C137 C138 H13U 109.5
H13S C138 H13U 109.5
H13T C138 H13U 109.5
C137 C139 H13V 109.5
C137 C139 H13W 109.5
H13V C139 H13W 109.5
C137 C139 H13$ 109.4
H13V C139 H13$ 109.5
H13W C139 H13$ 109.5
C137 C140 H14A 109.5
C137 C140 H14B 109.5
H14A C140 H14B 109.5
C137 C140 H14C 109.4
H14A C140 H14C 109.5
H14B C140 H14C 109.5
C71 O12 C78 119.0(2)
C85 O15 C121 116.4(2)
C92 O17 C126 115.5(2)
C99 O19 C131 113.5(2)
C106 O21 C136 123.0(3)
N1 C141 C142 173.0(10)
N2 C143 C144 168.0(13)
N3 C145 C146 170.0(12)
N4 C147 C148 171.4(17)
N5 C149 C150 157.0(15)
C149 C150 C151 76.4(9)
N5A C151 C150 147.3(13)

loop_
_geom_bond_atom_site_label_1
_geom_bond_atom_site_label_2
_geom_bond_distance
C1 O1 1.371(3)
C1 C6 1.392(4)
C1 C2 1.399(4)
C2 C3 1.381(4)
C2 C42 1.495(4)
C3 C4 1.404(4)
C3 H3 0.9500
C4 C5 1.378(4)
C4 C43 1.540(4)
C5 C6 1.406(4)
C5 H5 0.9500
C6 C7 1.473(4)
C7 O2 1.223(3)
C7 C9 1.463(4)
C8 O1 1.368(3)
C8 C9 1.392(4)
C8 C13 1.403(4)
C9 C10 1.403(4)
C10 C11 1.391(4)
C10 H10 0.9500
C11 C12 1.404(4)
C11 C47 1.533(4)
C12 C13 1.382(4)
C12 H12 0.9500
C13 C14 1.498(4)
C14 O3 1.216(3)
C14 C16 1.508(4)
C15 O4 1.365(3)
C15 C20 1.385(3)
C15 C16 1.404(4)
C16 C17 1.396(4)
C17 C18 1.384(4)
C17 H17 0.9500
C18 C19 1.403(4)
C18 C52 1.538(4)
C19 C20 1.390(4)
C19 H19 0.9500
C20 C21 1.495(4)
C21 O5 1.218(3)
C21 C23 1.496(4)
C22 C27 1.388(4)
C22 O6 1.390(3)
C22 C23 1.400(3)
C23 C24 1.397(3)
C24 C25 1.389(4)
C24 H24 0.9500
C25 C26 1.389(4)
C25 C57 1.532(4)
C26 C27 1.400(3)
C26 H26 0.9500
C27 C28 1.500(4)
C28 O7 1.225(3)
C28 C30 1.479(4)
C29 O8 1.379(3)
C29 C34 1.390(4)
C29 C30 1.398(4)
C30 C31 1.400(3)
C31 C32 1.386(4)
C31 H31 0.9500
C32 C33 1.396(4)
C32 C62 1.541(4)
C33 C34 1.389(3)
C33 H33 0.9500
C34 C35 1.501(4)
C35 O9 1.221(3)
C35 C37 1.495(4)
C36 O10 1.361(3)
C36 C41 1.373(4)
C36 C37 1.411(4)
C37 C38 1.401(4)
C38 C39 1.387(4)
C38 H38 0.9500
C39 C40 1.381(4)
C39 C67 1.531(4)
C40 C41 1.393(4)
C40 H40 0.9500
C41 C42 1.510(4)
C42 O11 1.220(3)
C43 C45 1.525(4)
C43 C44 1.527(4)
C43 C46 1.539(4)
C44 H44A 0.9800
C44 H44B 0.9800
C44 H44C 0.9800
C45 H45A 0.9800
C45 H45B 0.9800
C45 H45C 0.9800
C46 H46A 0.9800
C46 H46B 0.9800
C46 H46C 0.9800
C47 C48 1.509(4)
C47 C50 1.537(5)
C47 C49 1.537(5)
C48 H48A 0.9800
C48 H48B 0.9800
C48 H48C 0.9800
C49 H49A 0.9800
C49 H49B 0.9800
C49 H49C 0.9800
C50 H50A 0.9800
C50 H50B 0.9800
C50 H50C 0.9800
C51 O4 1.443(4)
C51 H51A 0.9800
C51 H51B 0.9800
C51 H51C 0.9800
C52 C54 1.520(5)
C52 C55 1.531(5)
C52 C53 1.533(4)
C53 H53A 0.9800
C53 H53B 0.9800
C53 H53C 0.9800
C54 H54A 0.9800
C54 H54B 0.9800
C54 H54C 0.9800
C55 H55A 0.9800
C55 H55B 0.9800
C55 H55C 0.9800
C56 O6 1.424(3)
C56 H56A 0.9800
C56 H56B 0.9800
C56 H56C 0.9800
C57 C60 1.514(4)
C57 C59 1.519(5)
C57 C58 1.550(5)
C58 H58A 0.9800
C58 H58B 0.9800
C58 H58C 0.9800
C59 H59A 0.9800
C59 H59B 0.9800
C59 H59C 0.9800
C60 H60A 0.9800
C60 H60B 0.9800
C60 H60C 0.9800
C61 O8 1.435(4)
C61 H61A 0.9800
C61 H61B 0.9800
C61 H61C 0.9800
C62 C63 1.510(5)
C62 C65 1.516(5)
C62 C64 1.563(5)
C63 H63A 0.9800
C63 H63B 0.9800
C63 H63C 0.9800
C64 H64A 0.9800
C64 H64B 0.9800
C64 H64C 0.9800
C65 H65A 0.9800
C65 H65B 0.9800
C65 H65C 0.9800
C66 O10 1.440(4)
C66 H66A 0.9800
C66 H66B 0.9800
C66 H66C 0.9800
C67 C70 1.516(4)
C67 C69 1.551(4)
C67 C68 1.548(5)
C68 H68A 0.9800
C68 H68B 0.9800
C68 H68C 0.9800
C69 H69A 0.9800
C69 H69B 0.9800
C69 H69C 0.9800
C70 H70A 0.9800
C70 H70B 0.9800
C70 H70C 0.9800
C71 O12 1.370(3)
C71 C72 1.395(4)
C71 C76 1.397(4)
C72 C73 1.383(4)
C72 C112 1.496(4)
C73 C74 1.411(4)
C73 H73 0.9500
C74 C75 1.379(4)
C74 C113 1.518(4)
C75 C76 1.404(4)
C75 H75 0.9500
C76 C77 1.468(4)
C77 O13 1.235(3)
C77 C79 1.458(4)
C78 O12 1.372(3)
C78 C79 1.401(4)
C78 C83 1.402(4)
C79 C80 1.398(4)
C80 C81 1.382(4)
C80 H80 0.9500
C81 C82 1.389(4)
C81 C117 1.532(4)
C82 C83 1.388(4)
C82 H82 0.9500
C83 C84 1.493(4)
C84 O14 1.221(3)
C84 C86 1.500(4)
C85 O15 1.371(3)
C85 C90 1.383(4)
C85 C86 1.399(3)
C86 C87 1.394(4)
C87 C88 1.389(4)
C87 H87 0.9500
C88 C89 1.399(4)
C88 C122 1.525(4)
C89 C90 1.391(4)
C89 H89 0.9500
C90 C91 1.498(3)
C91 O16 1.227(4)
C91 C93 1.509(4)
C92 O17 1.383(3)
C92 C93 1.388(4)
C92 C97 1.397(4)
C93 C94 1.384(4)
C94 C95 1.387(4)
C94 H94 0.9500
C95 C96 1.388(4)
C95 C127 1.534(4)
C96 C97 1.399(4)
C96 H96 0.9500
C97 C98 1.496(4)
C98 O18 1.218(3)
C98 C100 1.491(4)
C99 O19 1.382(3)
C99 C104 1.387(4)
C99 C100 1.399(4)
C100 C101 1.392(4)
C101 C102 1.388(4)
C101 H101 0.9500
C102 C103 1.389(4)
C102 C132 1.531(4)
C103 C104 1.393(4)
C103 H103 0.9500
C104 C105 1.504(4)
C105 O20 1.220(3)
C105 C107 1.488(4)
C106 O21 1.350(3)
C106 C111 1.396(4)
C106 C107 1.410(4)
C107 C108 1.389(4)
C108 C109 1.379(4)
C108 H108 0.9500
C109 C110 1.394(4)
C109 C137 1.534(4)
C110 C111 1.385(4)
C110 H110 0.9500
C111 C112 1.504(4)
C112 O22 1.217(3)
C113 C116 1.516(5)
C113 C115 1.542(5)
C113 C114 1.548(5)
C114 H11A 0.9800
C114 H11B 0.9800
C114 H11C 0.9800
C115 H11D 0.9800
C115 H11E 0.9800
C115 H11F 0.9800
C116 H11G 0.9800
C116 H11H 0.9800
C116 H11I 0.9800
C117 C119 1.512(4)
C117 C118 1.524(5)
C117 C120 1.537(4)
C118 H11J 0.9800
C118 H11K 0.9800
C118 H11L 0.9800
C119 H11M 0.9800
C119 H11N 0.9800
C119 H11O 0.9800
C120 H12A 0.9800
C120 H12B 0.9800
C120 H12C 0.9800
C121 O15 1.443(4)
C121 H12D 0.9800
C121 H12E 0.9800
C121 H12F 0.9800
C122 C125 1.522(5)
C122 C124 1.528(5)
C122 C123 1.534(4)
C123 H12G 0.9800
C123 H12H 0.9800
C123 H12I 0.9800
C124 H12J 0.9800
C124 H12K 0.9800
C124 H12L 0.9800
C125 H12M 0.9800
C125 H12N 0.9800
C125 H12O 0.9800
C126 O17 1.426(3)
C126 H12P 0.9800
C126 H12Q 0.9800
C126 H12R 0.9800
C127 C129 1.527(4)
C127 C130 1.526(5)
C127 C128 1.527(5)
C128 H12S 0.9800
C128 H12T 0.9800
C128 H12U 0.9800
C129 H12V 0.9800
C129 H12W 0.9800
C129 H12$ 0.9800
C130 H13A 0.9800
C130 H13B 0.9800
C130 H13C 0.9800
C131 O19 1.434(4)
C131 H13D 0.9800
C131 H13E 0.9800
C131 H13F 0.9800
C132 C134 1.511(6)
C132 C133 1.526(5)
C132 C135 1.530(5)
C133 H13G 0.9800
C133 H13H 0.9800
C133 H13I 0.9800
C134 H13J 0.9800
C134 H13K 0.9800
C134 H13L 0.9800
C135 H13M 0.9800
C135 H13N 0.9800
C135 H13O 0.9800
C136 O21 1.380(4)
C136 H13P 0.9800
C136 H13Q 0.9800
C136 H13R 0.9800
C137 C140 1.513(5)
C137 C139 1.521(5)
C137 C138 1.543(5)
C138 H13S 0.9800
C138 H13T 0.9800
C138 H13U 0.9800
C139 H13V 0.9800
C139 H13W 0.9800
C139 H13$ 0.9800
C140 H14A 0.9800
C140 H14B 0.9800
C140 H14C 0.9800
C141 N1 1.190(13)
C141 C142 1.300(13)
C143 N2 0.994(11)
C143 C144 1.515(15)
C145 N3 1.115(13)
C145 C146 1.327(15)
C147 N4 1.40(4)
C147 C148 1.49(4)
C149 N5 1.082(13)
C149 C150 1.189(12)
C150 C151 1.330(14)
C151 N5A 1.167(15)
